data_7222156
loop_
_publ_author_name
'Aatiq, A.'
'Menetrier, M.'
'Croguennec, L.'
'Suard, E.'
'Delmas, C.'

_publ_section_title
;
 On the structure of Li3 Ti2 (P O4)3
;
_journal_name_full 'Journal of Materials Chemistry'
_journal_page_first 2971
_journal_page_last 2978
_journal_volume 12
_journal_year 2002
_chemical_formula_sum 'Li3.18 O12 P3 Ti2'
_chemical_name_systematic 'Li3.18 Ti2 (P O4)3'
_space_group_IT_number 148
_symmetry_space_group_name_Hall '-R 3'
_symmetry_space_group_name_H-M 'R -3 :H'
_cell_angle_alpha 90
_cell_angle_beta 90
_cell_angle_gamma 120
_cell_formula_units_Z 6
_cell_length_a 8.3828
_cell_length_b 8.3828
_cell_length_c 22.873
_cell_volume 1391.977
_citation_journal_id_ASTM JMACEP
_cod_data_source_file Aatiq_JMACEP_2002_1160.cif
_cod_data_source_block Li3.18O12P3Ti2
_cod_database_code 7222156

loop_
_symmetry_equiv_pos_as_xyz
x,y,z
-y,x-y,z
-x+y,-x,z
-x,-y,-z
y,-x+y,-z
x-y,x,-z
x+2/3,y+1/3,z+1/3
-y+2/3,x-y+1/3,z+1/3
-x+y+2/3,-x+1/3,z+1/3
-x+2/3,-y+1/3,-z+1/3
y+2/3,-x+y+1/3,-z+1/3
x-y+2/3,x+1/3,-z+1/3
x+1/3,y+2/3,z+2/3
-y+1/3,x-y+2/3,z+2/3
-x+y+1/3,-x+2/3,z+2/3
-x+1/3,-y+2/3,-z+2/3
y+1/3,-x+y+2/3,-z+2/3
x-y+1/3,x+2/3,-z+2/3

loop_
_atom_site_label
_atom_site_type_symbol
_atom_site_fract_x
_atom_site_fract_y
_atom_site_fract_z
_atom_site_occupancy
_atom_site_U_iso_or_equiv
O3 O-2 0.197 0.992 0.1932 1 0.0
Li1 Li+1 0.03 0.319 0.045 0.72 0.0
O1 O-2 0.167 0.216 0.0899 1 0.0
O2 O-2 0.136 0.229 0.3982 1 0.0
Ti1 Ti+2 0 0 0.145 1 0.0
Li2 Li+1 0.055 0.373 0.117 0.34 0.0
Ti2 Ti+2 0 0 0.3483 1 0.0
P1 P+5 0.291 -0.001 0.2501 1 0.0
O4 O-2 0.911 0.145 0.299 1 0.0
